data_7153436
loop_
_publ_author_name
'Yano, Masafumi'
'Tong, Christine C.'
'Light, Mark E.'
'Schmidtchen, Franz P.'
'Gale, Philip A.'

_publ_section_title
;
 Calix[4]pyrrole-based anion transporters with tuneable transport
 properties.
;
_journal_issue 19
_journal_name_full 'Organic &amp; biomolecular chemistry'
_journal_page_first 4356
_journal_page_last 4363
_journal_paper_doi 10.1039/c0ob00128g
_journal_volume 8
_journal_year 2010
_chemical_compound_source 'Masafumi Yano'
_chemical_formula_moiety 'C38 H48 N10, 3(C H4 O)'
_chemical_formula_sum 'C41 H60 N10 O3'
_chemical_formula_weight 740.99
_chemical_name_systematic
;
?
;
_space_group_IT_number 14
_symmetry_cell_setting monoclinic
_symmetry_space_group_name_Hall '-P 2yn'
_symmetry_space_group_name_H-M 'P 1 21/n 1'
_atom_sites_solution_hydrogens geom
_atom_sites_solution_primary direct
_atom_sites_solution_secondary difmap
_audit_creation_method SHELXL-97
_cell_angle_alpha 90.00
_cell_angle_beta 98.7700(10)
_cell_angle_gamma 90.00
_cell_formula_units_Z 4
_cell_length_a 10.0844(2)
_cell_length_b 12.6130(3)
_cell_length_c 32.3426(7)
_cell_measurement_reflns_used 50601
_cell_measurement_temperature 120(2)
_cell_measurement_theta_max 27.48
_cell_measurement_theta_min 2.91
_cell_volume 4065.70(15)
_computing_cell_refinement 'DENZO (Otwinowski & Minor, 1997) & COLLECT (Hooft, R.W.W., 1998)'
_computing_data_collection 'COLLECT (Hooft, R.W.W., 1998)'
_computing_data_reduction 'DENZO (Otwinowski & Minor, 1997) & COLLECT (Hooft, R.W.W., 1998)'
_computing_molecular_graphics
;
Images generated using CrystalMaker: a crystal and molecular
structures program for Mac and Windows. CrystalMaker Software Ltd,
Oxford, England (www.crystalmaker.com)
;
_computing_publication_material 'WINGX (Farrugia, 1998)'
_computing_structure_refinement 'SHELXL-97 (Sheldrick, 2008)'
_computing_structure_solution 'SHELXS-97 (Sheldrick, 1997)'
_diffrn_ambient_temperature 120(2)
_diffrn_detector_area_resol_mean 9.091
_diffrn_measured_fraction_theta_full 0.996
_diffrn_measured_fraction_theta_max 0.996
_diffrn_measurement_device_type 'Bruker-Nonius CCD camera on \k-goniostat'
_diffrn_measurement_method '\f & \w scans to fill the asymmetric unit'
_diffrn_radiation_monochromator '10cm confocal mirrors'
_diffrn_radiation_source 'Bruker Nonius FR591 Rotating Anode'
_diffrn_radiation_type MoK\a
_diffrn_radiation_wavelength 0.71073
_diffrn_reflns_av_R_equivalents 0.0600
_diffrn_reflns_av_sigmaI/netI 0.0582
_diffrn_reflns_limit_h_max 13
_diffrn_reflns_limit_h_min -13
_diffrn_reflns_limit_k_max 16
_diffrn_reflns_limit_k_min -15
_diffrn_reflns_limit_l_max 42
_diffrn_reflns_limit_l_min -41
_diffrn_reflns_number 38876
_diffrn_reflns_theta_full 27.48
_diffrn_reflns_theta_max 27.48
_diffrn_reflns_theta_min 3.00
_diffrn_standards_number 0
_exptl_absorpt_coefficient_mu 0.079
_exptl_absorpt_correction_T_max 0.9968
_exptl_absorpt_correction_T_min 0.9728
_exptl_absorpt_correction_type multi-scan
_exptl_absorpt_process_details
;
SADABS V2.10 (Sheldrick, G.M., 2003)
;
_exptl_crystal_colour Colourless
_exptl_crystal_density_diffrn 1.211
_exptl_crystal_density_method 'not measured'
_exptl_crystal_description Fragment
_exptl_crystal_F_000 1600
_exptl_crystal_size_max 0.22
_exptl_crystal_size_mid 0.1
_exptl_crystal_size_min 0.04
_refine_diff_density_max 0.344
_refine_diff_density_min -0.287
_refine_diff_density_rms 0.059
_refine_ls_extinction_method none
_refine_ls_goodness_of_fit_ref 1.084
_refine_ls_hydrogen_treatment constr
_refine_ls_matrix_type full
_refine_ls_number_parameters 499
_refine_ls_number_reflns 9262
_refine_ls_number_restraints 0
_refine_ls_restrained_S_all 1.084
_refine_ls_R_factor_all 0.1074
_refine_ls_R_factor_gt 0.0745
_refine_ls_shift/su_max 0.002
_refine_ls_shift/su_mean 0.000
_refine_ls_structure_factor_coef Fsqd
_refine_ls_weighting_details 'calc w=1/[\s^2^(Fo^2^)+(0.0000P)^2^+6.6985P] where P=(Fo^2^+2Fc^2^)/3'
_refine_ls_weighting_scheme calc
_refine_ls_wR_factor_gt 0.1336
_refine_ls_wR_factor_ref 0.1495
_reflns_number_gt 6831
_reflns_number_total 9262
_reflns_threshold_expression >2\s(I)
_cod_data_source_file c0ob00128g.txt
_cod_data_source_block 2009sot0927
_cod_depositor_comments
;
The following automatic conversions were performed:

'_symmetry_cell_setting' value 'Monoclinic' changed to 'monoclinic'
according to /home/saulius/struct/CIF-dictionaries/cif_core.dic
dictionary named 'cif_core.dic' version 2.4.2 from 2011-04-26.

Automatic conversion script
Id: cif_fix_values 1891 2012-01-12 08:04:46Z andrius 
;
_cod_original_sg_symbol_H-M P2(1)/n
_cod_database_code 7153436

loop_
_symmetry_equiv_pos_as_xyz
'x, y, z'
'-x+1/2, y+1/2, -z+1/2'
'-x, -y, -z'
'x-1/2, -y-1/2, z-1/2'

loop_
_atom_site_label
_atom_site_type_symbol
_atom_site_fract_x
_atom_site_fract_y
_atom_site_fract_z
_atom_site_U_iso_or_equiv
_atom_site_adp_type
_atom_site_occupancy
_atom_site_symmetry_multiplicity
_atom_site_calc_flag
_atom_site_refinement_flags
N1 N -0.1885(2) 0.64694(16) 0.03622(6) 0.0226(4) Uani 1 1 d .
H901 H -0.1166 0.6860 0.0354 0.027 Uiso 1 1 calc R
N2 N -0.2265(2) 0.90476(16) 0.06004(6) 0.0228(4) Uani 1 1 d .
H902 H -0.1466 0.8876 0.0543 0.027 Uiso 1 1 calc R
N3 N 0.0377(2) 0.89104(16) 0.13236(6) 0.0221(4) Uani 1 1 d .
H903 H -0.0162 0.8443 0.1413 0.027 Uiso 1 1 calc R
N4 N 0.0725(2) 0.64030(16) 0.10995(6) 0.0235(4) Uani 1 1 d .
H904 H 0.0100 0.6591 0.1248 0.028 Uiso 1 1 calc R
N5 N -0.1255(2) 1.05876(17) 0.26939(6) 0.0305(5) Uani 1 1 d .
N6 N -0.0934(2) 1.00278(18) 0.30416(7) 0.0328(5) Uani 1 1 d .
N7 N 0.0051(2) 0.93639(18) 0.29740(6) 0.0299(5) Uani 1 1 d .
N8 N 0.0383(2) 0.51904(18) 0.25176(6) 0.0279(5) Uani 1 1 d .
N9 N 0.1464(3) 0.4576(3) 0.25616(8) 0.0567(9) Uani 1 1 d .
N10 N 0.1520(3) 0.4129(2) 0.21946(7) 0.0509(8) Uani 1 1 d .
C1 C -0.1882(3) 0.54657(19) 0.05294(7) 0.0245(5) Uani 1 1 d .
C2 C -0.3182(3) 0.5128(2) 0.04775(8) 0.0297(6) Uani 1 1 d .
H2 H -0.3486 0.4459 0.0561 0.036 Uiso 1 1 calc R
C3 C -0.4000(3) 0.5946(2) 0.02773(8) 0.0284(6) Uani 1 1 d .
H3 H -0.4948 0.5924 0.0203 0.034 Uiso 1 1 calc R
C4 C -0.3184(2) 0.6773(2) 0.02093(7) 0.0233(5) Uani 1 1 d .
C5 C -0.5019(3) 0.7839(2) -0.01920(8) 0.0343(6) Uani 1 1 d .
H5A H -0.5614 0.7623 0.0006 0.051 Uiso 1 1 calc R
H5B H -0.5093 0.7330 -0.0423 0.051 Uiso 1 1 calc R
H5C H -0.5280 0.8545 -0.0302 0.051 Uiso 1 1 calc R
C6 C -0.3560(2) 0.7870(2) 0.00335(7) 0.0245(5) Uani 1 1 d .
C7 C -0.2658(3) 0.8191(2) -0.02872(8) 0.0294(6) Uani 1 1 d .
H7A H -0.2933 0.8889 -0.0403 0.044 Uiso 1 1 calc R
H7B H -0.2742 0.7667 -0.0513 0.044 Uiso 1 1 calc R
H7C H -0.1723 0.8223 -0.0150 0.044 Uiso 1 1 calc R
C8 C -0.3461(2) 0.86814(19) 0.03860(7) 0.0230(5) Uani 1 1 d .
C9 C -0.4465(3) 0.9133(2) 0.05683(8) 0.0287(6) Uani 1 1 d .
H9 H -0.5401 0.9028 0.0487 0.034 Uiso 1 1 calc R
C10 C -0.3858(3) 0.9785(2) 0.08992(8) 0.0283(6) Uani 1 1 d .
H10 H -0.4316 1.0197 0.1079 0.034 Uiso 1 1 calc R
C11 C -0.2494(2) 0.97207(19) 0.09169(7) 0.0221(5) Uani 1 1 d .
C12 C -0.1643(3) 1.0199(2) 0.16596(7) 0.0255(5) Uani 1 1 d .
H12A H -0.2536 1.0495 0.1685 0.031 Uiso 1 1 calc R
H12B H -0.1656 0.9435 0.1730 0.031 Uiso 1 1 calc R
C13 C -0.1401(3) 1.03157(19) 0.11980(7) 0.0238(5) Uani 1 1 d .
C14 C -0.1494(3) 1.1497(2) 0.10766(8) 0.0320(6) Uani 1 1 d .
H14A H -0.1373 1.1577 0.0783 0.048 Uiso 1 1 calc R
H14B H -0.0793 1.1894 0.1255 0.048 Uiso 1 1 calc R
H14C H -0.2377 1.1773 0.1114 0.048 Uiso 1 1 calc R
C15 C -0.0010(3) 0.99009(19) 0.11720(7) 0.0234(5) Uani 1 1 d .
C16 C 0.1108(3) 1.0383(2) 0.10649(8) 0.0277(6) Uani 1 1 d .
H16 H 0.1147 1.1074 0.0951 0.033 Uiso 1 1 calc R
C17 C 0.2196(3) 0.9662(2) 0.11546(8) 0.0290(6) Uani 1 1 d .
H17 H 0.3093 0.9789 0.1111 0.035 Uiso 1 1 calc R
C18 C 0.1730(2) 0.8753(2) 0.13159(7) 0.0237(5) Uani 1 1 d .
C19 C 0.2091(3) 0.7367(2) 0.18829(7) 0.0279(6) Uani 1 1 d .
H19A H 0.2422 0.7902 0.2093 0.042 Uiso 1 1 calc R
H19B H 0.2526 0.6686 0.1961 0.042 Uiso 1 1 calc R
H19C H 0.1118 0.7292 0.1868 0.042 Uiso 1 1 calc R
C20 C 0.2419(2) 0.7716(2) 0.14516(7) 0.0260(5) Uani 1 1 d .
C21 C 0.3938(3) 0.7857(2) 0.14891(9) 0.0339(6) Uani 1 1 d .
H21A H 0.4170 0.8072 0.1218 0.051 Uiso 1 1 calc R
H21B H 0.4385 0.7186 0.1576 0.051 Uiso 1 1 calc R
H21C H 0.4235 0.8405 0.1698 0.051 Uiso 1 1 calc R
C22 C 0.1981(2) 0.6854(2) 0.11331(7) 0.0251(5) Uani 1 1 d .
C23 C 0.2638(3) 0.6365(2) 0.08433(8) 0.0319(6) Uani 1 1 d .
H23 H 0.3519 0.6521 0.0791 0.038 Uiso 1 1 calc R
C24 C 0.1764(3) 0.5581(2) 0.06354(8) 0.0321(6) Uani 1 1 d .
H24 H 0.1960 0.5118 0.0421 0.038 Uiso 1 1 calc R
C25 C 0.0586(3) 0.5613(2) 0.07996(7) 0.0256(5) Uani 1 1 d .
C26 C -0.0904(3) 0.4562(2) 0.11891(8) 0.0275(5) Uani 1 1 d .
H26A H -0.1235 0.5186 0.1329 0.033 Uiso 1 1 calc R
H26B H -0.1623 0.4020 0.1157 0.033 Uiso 1 1 calc R
C27 C -0.0631(3) 0.48984(19) 0.07454(7) 0.0242(5) Uani 1 1 d .
C28 C -0.0357(3) 0.3911(2) 0.04927(8) 0.0334(6) Uani 1 1 d .
H28A H -0.0165 0.4128 0.0217 0.050 Uiso 1 1 calc R
H28B H -0.1147 0.3448 0.0458 0.050 Uiso 1 1 calc R
H28C H 0.0416 0.3526 0.0642 0.050 Uiso 1 1 calc R
C29 C -0.0579(3) 1.0756(2) 0.19794(8) 0.0302(6) Uani 1 1 d .
H29A H 0.0304 1.0708 0.1882 0.036 Uiso 1 1 calc R
H29B H -0.0813 1.1516 0.1994 0.036 Uiso 1 1 calc R
C30 C -0.0470(3) 1.0282(2) 0.24089(8) 0.0277(6) Uani 1 1 d .
C31 C 0.0362(3) 0.9497(2) 0.25859(8) 0.0314(6) Uani 1 1 d .
H31 H 0.1020 0.9124 0.2462 0.038 Uiso 1 1 calc R
C32 C 0.0661(3) 0.8657(2) 0.33085(8) 0.0363(7) Uani 1 1 d .
H32A H 0.0474 0.8936 0.3580 0.044 Uiso 1 1 calc R
H32B H 0.1646 0.8659 0.3316 0.044 Uiso 1 1 calc R
C33 C 0.0156(3) 0.7519(2) 0.32585(8) 0.0322(6) Uani 1 1 d .
H33A H -0.0837 0.7527 0.3214 0.039 Uiso 1 1 calc R
H33B H 0.0458 0.7131 0.3522 0.039 Uiso 1 1 calc R
C34 C 0.0625(3) 0.6913(2) 0.28988(8) 0.0302(6) Uani 1 1 d .
H34A H 0.0328 0.7290 0.2632 0.036 Uiso 1 1 calc R
H34B H 0.1618 0.6880 0.2943 0.036 Uiso 1 1 calc R
C35 C 0.0053(3) 0.5792(2) 0.28729(8) 0.0314(6) Uani 1 1 d .
H35A H 0.0402 0.5409 0.3134 0.038 Uiso 1 1 calc R
H35B H -0.0935 0.5833 0.2853 0.038 Uiso 1 1 calc R
C36 C -0.0263(3) 0.5137(2) 0.21213(8) 0.0282(6) Uani 1 1 d .
H36 H -0.1064 0.5495 0.2008 0.034 Uiso 1 1 calc R
C37 C 0.0469(2) 0.4463(2) 0.19174(7) 0.0240(5) Uani 1 1 d .
C38 C 0.0330(3) 0.4114(2) 0.14703(8) 0.0300(6) Uani 1 1 d .
H38A H 0.0283 0.3330 0.1461 0.036 Uiso 1 1 calc R
H38B H 0.1144 0.4330 0.1355 0.036 Uiso 1 1 calc R
O2 O 0.85745(16) 0.72998(14) 0.15717(5) 0.0256(4) Uani 1 1 d .
H2A H 0.8503 0.7392 0.1825 0.038 Uiso 1 1 calc R
C40 C 0.7254(2) 0.7174(2) 0.13296(8) 0.0281(6) Uani 1 1 d .
H40A H 0.6777 0.6601 0.1449 0.042 Uiso 1 1 calc R
H40B H 0.7341 0.7000 0.1040 0.042 Uiso 1 1 calc R
H40C H 0.6750 0.7837 0.1336 0.042 Uiso 1 1 calc R
O1 O 0.77614(18) 0.73773(15) 0.23360(6) 0.0304(4) Uani 1 1 d .
H1A H 0.7334 0.6803 0.2313 0.046 Uiso 1 1 calc R
C39 C 0.6899(3) 0.8210(2) 0.24245(9) 0.0369(7) Uani 1 1 d .
H39A H 0.7225 0.8504 0.2702 0.055 Uiso 1 1 calc R
H39B H 0.5989 0.7932 0.2420 0.055 Uiso 1 1 calc R
H39C H 0.6886 0.8767 0.2213 0.055 Uiso 1 1 calc R
O3 O 0.03222(18) 0.81553(16) 0.03625(6) 0.0344(4) Uani 1 1 d .
H3A H 0.0818 0.7915 0.0574 0.052 Uiso 1 1 calc R
C41 C 0.1118(3) 0.8707(3) 0.01060(8) 0.0375(7) Uani 1 1 d .
H41A H 0.1538 0.9322 0.0258 0.056 Uiso 1 1 calc R
H41B H 0.0549 0.8947 -0.0150 0.056 Uiso 1 1 calc R
H41C H 0.1816 0.8233 0.0032 0.056 Uiso 1 1 calc R

loop_
_atom_site_aniso_label
_atom_site_aniso_U_11
_atom_site_aniso_U_22
_atom_site_aniso_U_33
_atom_site_aniso_U_23
_atom_site_aniso_U_13
_atom_site_aniso_U_12
N1 0.0243(11) 0.0205(10) 0.0223(10) 0.0006(8) 0.0015(8) -0.0019(9)
N2 0.0257(11) 0.0211(10) 0.0217(10) -0.0002(8) 0.0044(8) 0.0003(9)
N3 0.0229(11) 0.0208(10) 0.0233(10) -0.0015(8) 0.0058(8) -0.0066(8)
N4 0.0197(10) 0.0258(11) 0.0251(10) -0.0042(8) 0.0033(8) 0.0004(9)
N5 0.0449(14) 0.0247(11) 0.0235(10) -0.0028(9) 0.0103(10) -0.0019(10)
N6 0.0455(14) 0.0287(12) 0.0255(11) -0.0021(9) 0.0096(10) 0.0012(11)
N7 0.0377(13) 0.0291(12) 0.0228(10) -0.0030(9) 0.0041(9) -0.0025(10)
N8 0.0309(12) 0.0306(12) 0.0227(10) 0.0060(9) 0.0052(9) 0.0062(10)
N9 0.0537(17) 0.084(2) 0.0277(13) -0.0088(13) -0.0070(12) 0.0408(16)
N10 0.0479(16) 0.077(2) 0.0246(12) -0.0057(12) -0.0052(11) 0.0323(15)
C1 0.0318(14) 0.0196(12) 0.0207(11) -0.0029(9) -0.0006(10) -0.0012(10)
C2 0.0322(15) 0.0235(13) 0.0299(13) 0.0036(10) -0.0059(11) -0.0082(11)
C3 0.0261(13) 0.0279(14) 0.0281(13) 0.0006(10) -0.0055(10) -0.0051(11)
C4 0.0250(13) 0.0240(13) 0.0198(11) -0.0001(9) -0.0003(9) -0.0007(10)
C5 0.0342(15) 0.0343(16) 0.0309(14) 0.0048(12) -0.0062(11) -0.0002(12)
C6 0.0263(13) 0.0245(13) 0.0216(11) 0.0016(10) 0.0007(10) -0.0019(10)
C7 0.0348(15) 0.0299(14) 0.0230(12) 0.0016(10) 0.0029(10) -0.0038(12)
C8 0.0247(13) 0.0206(12) 0.0225(11) 0.0060(9) 0.0000(9) -0.0008(10)
C9 0.0248(13) 0.0302(14) 0.0306(13) 0.0039(11) 0.0023(10) 0.0022(11)
C10 0.0281(14) 0.0278(14) 0.0297(13) 0.0034(11) 0.0068(11) 0.0051(11)
C11 0.0290(13) 0.0176(12) 0.0203(11) 0.0026(9) 0.0062(10) 0.0010(10)
C12 0.0315(14) 0.0226(13) 0.0245(12) 0.0001(10) 0.0113(10) 0.0000(11)
C13 0.0314(14) 0.0212(12) 0.0203(11) -0.0008(9) 0.0085(10) -0.0025(10)
C14 0.0481(17) 0.0215(13) 0.0276(13) 0.0020(10) 0.0098(12) -0.0019(12)
C15 0.0291(13) 0.0228(12) 0.0192(11) -0.0008(9) 0.0061(10) -0.0051(10)
C16 0.0333(15) 0.0268(14) 0.0240(12) 0.0002(10) 0.0077(10) -0.0092(11)
C17 0.0245(13) 0.0378(15) 0.0254(12) -0.0021(11) 0.0059(10) -0.0110(12)
C18 0.0200(12) 0.0330(14) 0.0184(11) -0.0029(10) 0.0035(9) -0.0061(10)
C19 0.0246(13) 0.0351(15) 0.0234(12) -0.0008(11) 0.0020(10) -0.0024(11)
C20 0.0206(12) 0.0347(14) 0.0225(12) -0.0017(10) 0.0027(9) -0.0042(11)
C21 0.0214(13) 0.0448(17) 0.0347(14) 0.0001(12) 0.0016(11) -0.0050(12)
C22 0.0182(12) 0.0318(14) 0.0246(12) -0.0002(10) 0.0012(9) 0.0013(10)
C23 0.0254(14) 0.0434(17) 0.0280(13) -0.0033(12) 0.0077(11) 0.0029(12)
C24 0.0315(15) 0.0368(15) 0.0284(13) -0.0063(11) 0.0065(11) 0.0080(12)
C25 0.0276(13) 0.0245(13) 0.0236(12) -0.0032(10) 0.0005(10) 0.0045(11)
C26 0.0309(14) 0.0242(13) 0.0257(12) 0.0016(10) -0.0007(10) -0.0006(11)
C27 0.0269(13) 0.0211(12) 0.0230(12) -0.0014(9) -0.0012(10) 0.0012(10)
C28 0.0427(17) 0.0243(14) 0.0312(14) -0.0051(11) -0.0009(12) 0.0062(12)
C29 0.0428(16) 0.0257(14) 0.0236(12) -0.0015(10) 0.0096(11) -0.0071(12)
C30 0.0362(15) 0.0259(13) 0.0224(12) -0.0048(10) 0.0096(11) -0.0059(11)
C31 0.0356(15) 0.0341(15) 0.0257(13) -0.0022(11) 0.0078(11) -0.0021(12)
C32 0.0436(17) 0.0409(17) 0.0228(12) -0.0003(12) 0.0001(11) 0.0005(14)
C33 0.0423(16) 0.0323(15) 0.0223(12) 0.0037(11) 0.0059(11) 0.0030(12)
C34 0.0286(14) 0.0370(15) 0.0246(12) 0.0011(11) 0.0031(10) 0.0024(12)
C35 0.0388(16) 0.0320(15) 0.0252(13) 0.0053(11) 0.0101(11) 0.0078(12)
C36 0.0304(14) 0.0257(13) 0.0269(13) 0.0047(10) -0.0003(10) 0.0039(11)
C37 0.0246(13) 0.0226(13) 0.0238(12) 0.0072(10) 0.0009(10) 0.0010(10)
C38 0.0363(15) 0.0234(13) 0.0277(13) -0.0023(10) -0.0028(11) 0.0056(11)
O2 0.0221(9) 0.0280(10) 0.0272(9) 0.0026(8) 0.0054(7) -0.0010(7)
C40 0.0244(13) 0.0301(14) 0.0297(13) 0.0044(11) 0.0034(10) 0.0007(11)
O1 0.0306(10) 0.0299(10) 0.0317(10) -0.0033(8) 0.0078(8) 0.0000(8)
C39 0.0363(16) 0.0292(15) 0.0462(17) -0.0017(12) 0.0091(13) 0.0029(12)
O3 0.0303(10) 0.0444(12) 0.0279(10) 0.0031(9) 0.0023(8) -0.0044(9)
C41 0.0330(15) 0.0532(19) 0.0276(13) -0.0014(13) 0.0084(11) -0.0066(14)

loop_
_atom_type_symbol
_atom_type_description
_atom_type_scat_dispersion_real
_atom_type_scat_dispersion_imag
_atom_type_scat_source
C C 0.0033 0.0016 'International Tables Vol C Tables 4.2.6.8 and 6.1.1.4'
H H 0.0000 0.0000 'International Tables Vol C Tables 4.2.6.8 and 6.1.1.4'
N N 0.0061 0.0033 'International Tables Vol C Tables 4.2.6.8 and 6.1.1.4'
O O 0.0106 0.0060 'International Tables Vol C Tables 4.2.6.8 and 6.1.1.4'

loop_
_geom_angle_atom_site_label_1
_geom_angle_atom_site_label_2
_geom_angle_atom_site_label_3
_geom_angle
C1 N1 C4 109.9(2)
C11 N2 C8 110.4(2)
C15 N3 C18 110.5(2)
C22 N4 C25 110.3(2)
N6 N5 C30 109.4(2)
N5 N6 N7 106.6(2)
N6 N7 C31 110.9(2)
N6 N7 C32 119.8(2)
C31 N7 C32 129.2(2)
N9 N8 C36 110.0(2)
N9 N8 C35 120.1(2)
C36 N8 C35 129.9(2)
N10 N9 N8 107.4(2)
N9 N10 C37 109.1(2)
C2 C1 N1 107.2(2)
C2 C1 C27 128.5(2)
N1 C1 C27 124.3(2)
C1 C2 C3 108.1(2)
C4 C3 C2 107.9(2)
C3 C4 N1 107.0(2)
C3 C4 C6 129.2(2)
N1 C4 C6 123.6(2)
C4 C6 C8 110.32(19)
C4 C6 C7 110.7(2)
C8 C6 C7 110.5(2)
C4 C6 C5 108.6(2)
C8 C6 C5 108.6(2)
C7 C6 C5 108.0(2)
C9 C8 N2 107.0(2)
C9 C8 C6 129.3(2)
N2 C8 C6 123.7(2)
C8 C9 C10 107.7(2)
C11 C10 C9 108.3(2)
C10 C11 N2 106.7(2)
C10 C11 C13 129.0(2)
N2 C11 C13 124.2(2)
C29 C12 C13 113.9(2)
C15 C13 C11 113.0(2)
C15 C13 C14 110.0(2)
C11 C13 C14 108.4(2)
C15 C13 C12 107.7(2)
C11 C13 C12 108.8(2)
C14 C13 C12 108.9(2)
C16 C15 N3 107.1(2)
C16 C15 C13 131.8(2)
N3 C15 C13 120.6(2)
C15 C16 C17 107.7(2)
C18 C17 C16 108.3(2)
C17 C18 N3 106.4(2)
C17 C18 C20 131.5(2)
N3 C18 C20 122.0(2)
C18 C20 C22 110.4(2)
C18 C20 C21 109.4(2)
C22 C20 C21 108.8(2)
C18 C20 C19 110.8(2)
C22 C20 C19 109.2(2)
C21 C20 C19 108.1(2)
C23 C22 N4 107.1(2)
C23 C22 C20 131.7(2)
N4 C22 C20 121.2(2)
C22 C23 C24 107.8(2)
C25 C24 C23 107.9(2)
C24 C25 N4 106.9(2)
C24 C25 C27 132.3(2)
N4 C25 C27 120.3(2)
C38 C26 C27 113.9(2)
C25 C27 C1 112.0(2)
C25 C27 C28 109.7(2)
C1 C27 C28 109.9(2)
C25 C27 C26 108.04(19)
C1 C27 C26 107.4(2)
C28 C27 C26 109.8(2)
C30 C29 C12 112.6(2)
N5 C30 C31 107.8(2)
N5 C30 C29 123.1(2)
C31 C30 C29 129.1(2)
N7 C31 C30 105.4(2)
N7 C32 C33 113.5(2)
C32 C33 C34 114.5(2)
C35 C34 C33 110.3(2)
N8 C35 C34 113.4(2)
N8 C36 C37 105.9(2)
N10 C37 C36 107.6(2)
N10 C37 C38 119.9(2)
C36 C37 C38 132.4(2)
C37 C38 C26 114.4(2)

loop_
_geom_bond_atom_site_label_1
_geom_bond_atom_site_label_2
_geom_bond_distance
N1 C1 1.376(3)
N1 C4 1.382(3)
N2 C11 1.376(3)
N2 C8 1.377(3)
N3 C15 1.377(3)
N3 C18 1.383(3)
N4 C22 1.378(3)
N4 C25 1.383(3)
N5 N6 1.326(3)
N5 C30 1.359(3)
N6 N7 1.342(3)
N7 C31 1.350(3)
N7 C32 1.463(3)
N8 N9 1.328(3)
N8 C36 1.348(3)
N8 C35 1.458(3)
N9 N10 1.323(3)
N10 C37 1.347(3)
C1 C2 1.365(4)
C1 C27 1.524(3)
C2 C3 1.415(4)
C3 C4 1.367(4)
C4 C6 1.522(3)
C5 C6 1.540(3)
C6 C8 1.524(3)
C6 C7 1.535(3)
C8 C9 1.371(4)
C9 C10 1.413(4)
C10 C11 1.370(3)
C11 C13 1.516(3)
C12 C29 1.541(4)
C12 C13 1.556(3)
C13 C15 1.512(3)
C13 C14 1.541(3)
C15 C16 1.370(3)
C16 C17 1.420(4)
C17 C18 1.372(4)
C18 C20 1.514(4)
C19 C20 1.546(3)
C20 C22 1.517(3)
C20 C21 1.529(3)
C22 C23 1.374(3)
C23 C24 1.423(4)
C24 C25 1.374(4)
C25 C27 1.511(4)
C26 C38 1.533(3)
C26 C27 1.561(3)
C27 C28 1.538(3)
C29 C30 1.501(3)
C30 C31 1.366(4)
C32 C33 1.524(4)
C33 C34 1.526(3)
C34 C35 1.524(4)
C36 C37 1.360(4)
C37 C38 1.498(3)
O2 C40 1.447(3)
O1 C39 1.420(3)
O3 C41 1.421(3)

loop_
_geom_hbond_atom_site_label_D
_geom_hbond_atom_site_label_H
_geom_hbond_atom_site_label_A
_geom_hbond_distance_DH
_geom_hbond_distance_HA
_geom_hbond_distance_DA
_geom_hbond_angle_DHA
_geom_hbond_site_symmetry_A
N1 H901 O3 0.88 2.22 3.078(3) 166.3 .
N2 H902 O3 0.88 2.18 3.046(3) 168.7 .
N3 H903 O2 0.88 2.04 2.919(3) 175.2 1_455
N4 H904 O2 0.88 2.18 3.053(3) 171.1 1_455
O2 H2A O1 0.84 1.92 2.722(2) 160.4 .
O1 H1A N5 0.84 1.88 2.714(3) 173.2 2_545
O3 H3A N4 0.84 2.57 3.230(3) 136.9 .
